data_8104547
loop_
_publ_author_name
'Yoo, Miri'
'Koh, Dongsoo'

_publ_section_title
;
 Crystal structure of (E)-ethyl
 2-((4-oxo-4H-chromen-3-yl)methyleneaminooxy)acetate, C14H13NO5
;
_journal_issue 6
_journal_name_full 'Zeitschrift f\"ur Kristallographie - New Crystal Structures'
_journal_page_first 1135
_journal_page_last 1137
_journal_paper_doi 10.1515/ncrs-2021-0247
_journal_volume 236
_journal_year 2021
_chemical_formula_moiety 'C14 H13 N O5'
_chemical_formula_sum 'C14 H13 N O5'
_chemical_formula_weight 275.25
_space_group_IT_number 4
_space_group_name_Hall 'P 2yb'
_space_group_name_H-M_alt 'P 1 21 1'
_symmetry_cell_setting monoclinic
_symmetry_space_group_name_Hall 'P 2yb'
_symmetry_space_group_name_H-M 'P 1 21 1'
_atom_sites_solution_hydrogens geom
_atom_sites_solution_primary direct
_atom_sites_solution_secondary difmap
_audit_creation_method SHELXTL
_cell_angle_alpha 90.00
_cell_angle_beta 94.827(8)
_cell_angle_gamma 90.00
_cell_formula_units_Z 2
_cell_length_a 4.6967(7)
_cell_length_b 10.7175(16)
_cell_length_c 12.945(2)
_cell_measurement_reflns_used 3450
_cell_measurement_temperature 223(2)
_cell_measurement_theta_max 21.47
_cell_measurement_theta_min 2.47
_cell_volume 649.30(17)
_computing_cell_refinement 'Bruker SAINT [1]'
_computing_data_collection 'Bruker APEX2 [1]'
_computing_data_reduction 'Bruker SAINT [1]'
_computing_molecular_graphics 'OLEX2 [4]'
_computing_publication_material 'Bruker SHELXTL [2]'
_computing_structure_refinement 'SHELXL-2014/7 [3]'
_computing_structure_solution 'Bruker SHELXTL [2]'
_diffrn_ambient_temperature 223(2)
_diffrn_measured_fraction_theta_full 0.995
_diffrn_measured_fraction_theta_max 0.995
_diffrn_measurement_device_type 'PHOTON 100 CMOS'
_diffrn_measurement_method '\f and \w scans'
_diffrn_radiation_monochromator graphite
_diffrn_radiation_source 'fine-focus sealed tube'
_diffrn_radiation_type MoK\a
_diffrn_radiation_wavelength 0.71073
_diffrn_reflns_av_R_equivalents 0.1374
_diffrn_reflns_av_sigmaI/netI 0.0758
_diffrn_reflns_limit_h_max 6
_diffrn_reflns_limit_h_min -6
_diffrn_reflns_limit_k_max 14
_diffrn_reflns_limit_k_min -14
_diffrn_reflns_limit_l_max 17
_diffrn_reflns_limit_l_min -17
_diffrn_reflns_number 26931
_diffrn_reflns_theta_full 28.38
_diffrn_reflns_theta_max 28.38
_diffrn_reflns_theta_min 2.47
_exptl_absorpt_coefficient_mu 0.108
_exptl_absorpt_correction_T_max 0.9946
_exptl_absorpt_correction_T_min 0.9850
_exptl_absorpt_correction_type multi-scan
_exptl_absorpt_process_details 'Bruker SADABS'
_exptl_crystal_colour colourless
_exptl_crystal_density_diffrn 1.408
_exptl_crystal_density_method 'not measured'
_exptl_crystal_description Plate
_exptl_crystal_F_000 288
_exptl_crystal_size_max 0.14
_exptl_crystal_size_mid 0.12
_exptl_crystal_size_min 0.05
_refine_diff_density_max 0.297
_refine_diff_density_min -0.316
_refine_diff_density_rms 0.045
_refine_ls_extinction_method none
_refine_ls_goodness_of_fit_ref 1.013
_refine_ls_hydrogen_treatment constr
_refine_ls_matrix_type full
_refine_ls_number_parameters 182
_refine_ls_number_reflns 3254
_refine_ls_number_restraints 1
_refine_ls_restrained_S_all 1.013
_refine_ls_R_factor_all 0.1393
_refine_ls_R_factor_gt 0.0577
_refine_ls_shift/su_max 0.000
_refine_ls_shift/su_mean 0.000
_refine_ls_structure_factor_coef Fsqd
_refine_ls_weighting_details 'calc w=1/[\s^2^(Fo^2^)+(0.0373P)^2^+0.3888P] where P=(Fo^2^+2Fc^2^)/3'
_refine_ls_weighting_scheme calc
_refine_ls_wR_factor_gt 0.1038
_refine_ls_wR_factor_ref 0.1302
_reflns_number_gt 1835
_reflns_number_total 3254
_reflns_threshold_expression >2sigma(I)
_cod_data_source_file suppl_j_ncrs-2021-0247_suppl.cif
_cod_data_source_block A6289-a
_cod_depositor_comments 'error on DOI corrected'
_cod_original_sg_symbol_H-M P2(1)
_cod_database_code 8104547
_publcif_info_exptl_table_max_cols 4
_publcif_info_exptl_table_use_headnotes n

loop_
_symmetry_equiv_pos_as_xyz
'x, y, z'
'-x, y+1/2, -z'

loop_
_atom_site_label
_atom_site_type_symbol
_atom_site_fract_x
_atom_site_fract_y
_atom_site_fract_z
_atom_site_U_iso_or_equiv
_atom_site_adp_type
_atom_site_occupancy
_atom_site_symmetry_multiplicity
_atom_site_calc_flag
_atom_site_refinement_flags
_atom_site_disorder_assembly
_atom_site_disorder_group
C1 C 0.1748(6) 0.0642(3) 0.4571(2) 0.0320(7) Uani 1 1 d . . .
O1 O 0.2163(4) 0.1571(2) 0.51261(16) 0.0406(5) Uani 1 1 d . . .
C2 C -0.0446(7) 0.0647(3) 0.3685(2) 0.0344(7) Uani 1 1 d . . .
C3 C -0.2081(6) 0.1703(3) 0.3418(2) 0.0401(8) Uani 1 1 d . . .
H3 H -0.1774 0.2444 0.3801 0.048 Uiso 1 1 calc R . .
C4 C -0.4142(7) 0.1666(4) 0.2598(3) 0.0491(9) Uani 1 1 d . . .
H4 H -0.5247 0.2379 0.2426 0.059 Uiso 1 1 calc R . .
C5 C -0.4597(8) 0.0588(4) 0.2025(3) 0.0532(10) Uani 1 1 d . . .
H5 H -0.6013 0.0576 0.1466 0.064 Uiso 1 1 calc R . .
C6 C -0.3004(8) -0.0470(4) 0.2259(3) 0.0487(9) Uani 1 1 d . . .
H6 H -0.3307 -0.1204 0.1867 0.058 Uiso 1 1 calc R . .
C7 C -0.0941(6) -0.0423(3) 0.3090(2) 0.0375(8) Uani 1 1 d . . .
O2 O 0.0594(5) -0.1498(2) 0.32907(18) 0.0441(6) Uani 1 1 d . . .
C8 C 0.2634(7) -0.1500(3) 0.4085(3) 0.0417(8) Uani 1 1 d . . .
H8 H 0.3667 -0.2243 0.4213 0.050 Uiso 1 1 calc R . .
C9 C 0.3316(6) -0.0519(3) 0.4714(2) 0.0326(7) Uani 1 1 d . . .
C10 C 0.5677(7) -0.0726(3) 0.5499(3) 0.0368(8) Uani 1 1 d . . .
H10 H 0.6522 -0.1522 0.5534 0.044 Uiso 1 1 calc R . .
N1 N 0.6678(6) 0.0101(3) 0.6143(2) 0.0397(7) Uani 1 1 d . . .
O3 O 0.9037(5) -0.0459(2) 0.67441(19) 0.0482(6) Uani 1 1 d . . .
C11 C 1.0344(7) 0.0452(3) 0.7422(2) 0.0410(8) Uani 1 1 d . . .
H11A H 1.0473 0.1242 0.7047 0.049 Uiso 1 1 calc R . .
H11B H 1.2291 0.0185 0.7651 0.049 Uiso 1 1 calc R . .
C12 C 0.8707(8) 0.0653(4) 0.8346(3) 0.0517(9) Uani 1 1 d . . .
O4 O 0.6764(6) 0.0028(3) 0.8604(2) 0.0822(10) Uani 1 1 d . . .
O5 O 0.9754(7) 0.1624(3) 0.88836(19) 0.0763(9) Uani 1 1 d . . .
C13 C 0.8423(15) 0.1892(6) 0.9839(4) 0.129(3) Uani 1 1 d . . .
H13A H 0.6413 0.1638 0.9753 0.155 Uiso 1 1 calc R . .
H13B H 0.9369 0.1397 1.0404 0.155 Uiso 1 1 calc R . .
C14 C 0.8570(19) 0.3090(6) 1.0096(5) 0.158(3) Uani 1 1 d . . .
H14A H 1.0552 0.3325 1.0258 0.237 Uiso 1 1 calc R . .
H14B H 0.7513 0.3231 1.0698 0.237 Uiso 1 1 calc R . .
H14C H 0.7752 0.3591 0.9521 0.237 Uiso 1 1 calc R . .

loop_
_atom_site_aniso_label
_atom_site_aniso_U_11
_atom_site_aniso_U_22
_atom_site_aniso_U_33
_atom_site_aniso_U_23
_atom_site_aniso_U_13
_atom_site_aniso_U_12
C1 0.0292(16) 0.0287(17) 0.0391(18) 0.0025(16) 0.0095(14) -0.0033(14)
O1 0.0444(13) 0.0307(12) 0.0464(12) -0.0042(12) 0.0020(10) -0.0008(11)
C2 0.0319(17) 0.0352(18) 0.0372(17) 0.0025(16) 0.0097(14) -0.0047(14)
C3 0.0337(17) 0.0401(19) 0.0474(18) 0.0028(17) 0.0086(15) -0.0013(16)
C4 0.0403(19) 0.056(2) 0.051(2) 0.006(2) 0.0044(16) 0.0046(19)
C5 0.044(2) 0.072(3) 0.042(2) 0.007(2) -0.0020(17) -0.009(2)
C6 0.056(2) 0.050(2) 0.0399(19) -0.0031(18) 0.0022(17) -0.011(2)
C7 0.0359(18) 0.0383(19) 0.0388(18) 0.0017(17) 0.0061(15) -0.0036(16)
O2 0.0508(14) 0.0351(13) 0.0451(14) -0.0056(11) -0.0043(12) -0.0034(12)
C8 0.045(2) 0.0349(19) 0.045(2) -0.0014(17) 0.0032(17) 0.0005(17)
C9 0.0333(17) 0.0301(17) 0.0349(16) 0.0028(16) 0.0059(14) -0.0024(15)
C10 0.0378(18) 0.0250(18) 0.048(2) -0.0009(15) 0.0049(15) -0.0013(15)
N1 0.0360(15) 0.0371(15) 0.0452(16) 0.0041(14) -0.0015(13) 0.0031(13)
O3 0.0433(13) 0.0390(13) 0.0591(16) 0.0006(12) -0.0135(12) 0.0036(11)
C11 0.0365(18) 0.044(2) 0.0419(19) 0.0003(16) -0.0003(15) -0.0019(15)
C12 0.046(2) 0.060(2) 0.050(2) 0.011(2) 0.0043(17) 0.0101(19)
O4 0.0493(16) 0.126(3) 0.0729(19) 0.0276(18) 0.0127(15) -0.0151(17)
O5 0.125(3) 0.0570(17) 0.0520(15) -0.0046(16) 0.0379(16) 0.0017(19)
C13 0.224(8) 0.105(5) 0.069(3) -0.008(3) 0.080(4) 0.022(5)
C14 0.290(10) 0.080(5) 0.120(5) -0.033(4) 0.119(6) -0.027(5)

loop_
_atom_type_symbol
_atom_type_description
_atom_type_scat_dispersion_real
_atom_type_scat_dispersion_imag
_atom_type_scat_source
C C 0.0033 0.0016 'International Tables Vol C Tables 4.2.6.8 and 6.1.1.4'
H H 0.0000 0.0000 'International Tables Vol C Tables 4.2.6.8 and 6.1.1.4'
N N 0.0061 0.0033 'International Tables Vol C Tables 4.2.6.8 and 6.1.1.4'
O O 0.0106 0.0060 'International Tables Vol C Tables 4.2.6.8 and 6.1.1.4'

loop_
_geom_angle_atom_site_label_1
_geom_angle_atom_site_label_2
_geom_angle_atom_site_label_3
_geom_angle
_geom_angle_site_symmetry_1
_geom_angle_site_symmetry_3
O1 C1 C9 124.3(3) . .
O1 C1 C2 121.0(3) . .
C9 C1 C2 114.7(3) . .
C7 C2 C3 118.0(3) . .
C7 C2 C1 120.0(3) . .
C3 C2 C1 122.0(3) . .
C4 C3 C2 120.3(3) . .
C4 C3 H3 119.9 . .
C2 C3 H3 119.9 . .
C3 C4 C5 120.4(4) . .
C3 C4 H4 119.8 . .
C5 C4 H4 119.8 . .
C6 C5 C4 120.9(3) . .
C6 C5 H5 119.5 . .
C4 C5 H5 119.5 . .
C5 C6 C7 118.1(4) . .
C5 C6 H6 120.9 . .
C7 C6 H6 120.9 . .
O2 C7 C6 116.0(3) . .
O2 C7 C2 121.8(3) . .
C6 C7 C2 122.2(3) . .
C8 O2 C7 118.4(3) . .
O2 C8 C9 125.3(3) . .
O2 C8 H8 117.4 . .
C9 C8 H8 117.4 . .
C8 C9 C1 119.9(3) . .
C8 C9 C10 115.4(3) . .
C1 C9 C10 124.7(3) . .
N1 C10 C9 124.4(3) . .
N1 C10 H10 117.8 . .
C9 C10 H10 117.8 . .
C10 N1 O3 106.8(3) . .
C11 O3 N1 108.8(2) . .
O3 C11 C12 111.7(3) . .
O3 C11 H11A 109.3 . .
C12 C11 H11A 109.3 . .
O3 C11 H11B 109.3 . .
C12 C11 H11B 109.3 . .
H11A C11 H11B 107.9 . .
O4 C12 O5 123.4(4) . .
O4 C12 C11 126.6(4) . .
O5 C12 C11 110.0(3) . .
C12 O5 C13 115.7(4) . .
C14 C13 O5 112.7(5) . .
C14 C13 H13A 109.0 . .
O5 C13 H13A 109.0 . .
C14 C13 H13B 109.0 . .
O5 C13 H13B 109.0 . .
H13A C13 H13B 107.8 . .
C13 C14 H14A 109.5 . .
C13 C14 H14B 109.5 . .
H14A C14 H14B 109.5 . .
C13 C14 H14C 109.5 . .
H14A C14 H14C 109.5 . .
H14B C14 H14C 109.5 . .

loop_
_geom_bond_atom_site_label_1
_geom_bond_atom_site_label_2
_geom_bond_distance
_geom_bond_site_symmetry_2
C1 O1 1.234(4) .
C1 C9 1.450(4) .
C1 C2 1.476(4) .
C2 C7 1.390(4) .
C2 C3 1.394(4) .
C3 C4 1.376(4) .
C3 H3 0.9400 .
C4 C5 1.379(6) .
C4 H4 0.9400 .
C5 C6 1.379(5) .
C5 H5 0.9400 .
C6 C7 1.386(4) .
C6 H6 0.9400 .
C7 O2 1.372(4) .
O2 C8 1.345(4) .
C8 C9 1.352(4) .
C8 H8 0.9400 .
C9 C10 1.456(4) .
C10 N1 1.279(4) .
C10 H10 0.9400 .
N1 O3 1.431(3) .
O3 C11 1.417(4) .
C11 C12 1.492(5) .
C11 H11A 0.9800 .
C11 H11B 0.9800 .
C12 O4 1.202(5) .
C12 O5 1.323(5) .
O5 C13 1.460(5) .
C13 C14 1.327(8) .
C13 H13A 0.9800 .
C13 H13B 0.9800 .
C14 H14A 0.9700 .
C14 H14B 0.9700 .
C14 H14C 0.9700 .

loop_
_geom_hbond_atom_site_label_D
_geom_hbond_atom_site_label_H
_geom_hbond_atom_site_label_A
_geom_hbond_distance_DH
_geom_hbond_distance_HA
_geom_hbond_distance_DA
_geom_hbond_angle_DHA
_geom_hbond_site_symmetry_A
C10 H10 O1 0.94 2.32 3.195(4) 155.0 2_646
C11 H11B O4 0.98 2.35 3.296(4) 161.7 1_655
C8 H8 O1 0.94 2.43 3.297(4) 153.4 2_646
C11 H11A O2 0.98 2.50 3.415(4) 154.4 2_656

loop_
_geom_torsion_atom_site_label_1
_geom_torsion_atom_site_label_2
_geom_torsion_atom_site_label_3
_geom_torsion_atom_site_label_4
_geom_torsion
_geom_torsion_site_symmetry_1
_geom_torsion_site_symmetry_2
_geom_torsion_site_symmetry_3
_geom_torsion_site_symmetry_4
O1 C1 C2 C7 -177.9(3) . . . .
C9 C1 C2 C7 2.3(4) . . . .
O1 C1 C2 C3 1.9(4) . . . .
C9 C1 C2 C3 -177.9(3) . . . .
C7 C2 C3 C4 0.9(4) . . . .
C1 C2 C3 C4 -178.9(3) . . . .
C2 C3 C4 C5 -0.6(5) . . . .
C3 C4 C5 C6 -0.1(5) . . . .
C4 C5 C6 C7 0.3(5) . . . .
C5 C6 C7 O2 -179.8(3) . . . .
C5 C6 C7 C2 0.1(5) . . . .
C3 C2 C7 O2 179.2(3) . . . .
C1 C2 C7 O2 -1.0(4) . . . .
C3 C2 C7 C6 -0.7(4) . . . .
C1 C2 C7 C6 179.1(3) . . . .
C6 C7 O2 C8 179.6(3) . . . .
C2 C7 O2 C8 -0.3(4) . . . .
C7 O2 C8 C9 0.0(5) . . . .
O2 C8 C9 C1 1.5(5) . . . .
O2 C8 C9 C10 -177.7(3) . . . .
O1 C1 C9 C8 177.7(3) . . . .
C2 C1 C9 C8 -2.6(4) . . . .
O1 C1 C9 C10 -3.1(5) . . . .
C2 C1 C9 C10 176.6(3) . . . .
C8 C9 C10 N1 178.0(3) . . . .
C1 C9 C10 N1 -1.3(5) . . . .
C9 C10 N1 O3 -177.6(3) . . . .
C10 N1 O3 C11 175.9(3) . . . .
N1 O3 C11 C12 78.7(3) . . . .
O3 C11 C12 O4 10.5(5) . . . .
O3 C11 C12 O5 -171.3(3) . . . .
O4 C12 O5 C13 0.9(6) . . . .
C11 C12 O5 C13 -177.4(4) . . . .
C12 O5 C13 C14 -152.1(7) . . . .

loop_
_publcif_info_datablock.id
_publcif_info_datablock.publ_exptl
_publcif_info_datablock.publ_geom
_publcif_info_datablock.structure
{aec403e4-80c3-4c73-ae3e-6c873263516c} y y y

loop_
_publcif_info_exptl_table_extra_item
sin_theta_over_lambda_max

loop_
_publcif_info_tables.block_id
_publcif_info_tables.reference_item
{aec403e4-80c3-4c73-ae3e-6c873263516c} '_publcif_info_datablock.publ_exptl'
{aec403e4-80c3-4c73-ae3e-6c873263516c} '_geom_hbond_atom_site_label_D'

loop_
_publcif_info_cif.paper_type
EX
